data_4301801
loop_
_publ_author_name
'Priyabrata Banerjee'
'Anna Company'
'Thomas Weyherm\"uller'
'Eckhard Bill'
'Corinna R. Hess'

_publ_section_title
;
Zn and Fe Complexes Containing a Redox Active Macrocyclic Biquinazoline
Ligand
;
_journal_name_full 'Inorganic Chemistry'
_journal_page_first 2944
_journal_page_last 2955
_journal_paper_doi 10.1021/ic8020172
_journal_volume 48
_journal_year 2009
_chemical_formula_sum 'C33 H33 Fe N8'
_chemical_formula_weight 597.52
_chemical_name_systematic
; 
 ? 
;
_space_group_IT_number 61
_symmetry_cell_setting orthorhombic
_symmetry_space_group_name_Hall '-P 2ac 2ab'
_symmetry_space_group_name_H-M 'P b c a'
_atom_sites_solution_hydrogens geom
_atom_sites_solution_primary direct
_atom_sites_solution_secondary difmap
_audit_creation_method SHELXL-97
_cell_angle_alpha 90.00
_cell_angle_beta 90.00
_cell_angle_gamma 90.00
_cell_formula_units_Z 8
_cell_length_a 9.7687(6)
_cell_length_b 20.6825(13)
_cell_length_c 27.084(2)
_cell_measurement_temperature 100(2)
_cell_volume 5472.1(6)
_computing_cell_refinement 'Bruker SAINT 7.34A'
_computing_data_collection 'Bruker SAINT 7.34A'
_computing_data_reduction 'Bruker SAINT 7.34A'
_computing_structure_refinement 'SHELXL-97 (Sheldrick, 1997)'
_computing_structure_solution 'SHELXS-97 (Sheldrick, 1990)'
_diffrn_ambient_temperature 100(2)
_diffrn_measured_fraction_theta_full 0.996
_diffrn_measured_fraction_theta_max 0.996
_diffrn_measurement_device_type 'Bruker APEX2'
_diffrn_radiation_monochromator graphite
_diffrn_radiation_source 'Rotating Anode, Multi-Layer-Optics'
_diffrn_radiation_type MoK\a
_diffrn_radiation_wavelength 0.71073
_diffrn_reflns_av_R_equivalents 0.1416
_diffrn_reflns_av_sigmaI/netI 0.0463
_diffrn_reflns_limit_h_max 12
_diffrn_reflns_limit_h_min -12
_diffrn_reflns_limit_k_max 25
_diffrn_reflns_limit_k_min -25
_diffrn_reflns_limit_l_max 33
_diffrn_reflns_limit_l_min -33
_diffrn_reflns_number 107680
_diffrn_reflns_theta_full 26.44
_diffrn_reflns_theta_max 26.44
_diffrn_reflns_theta_min 3.00
_exptl_absorpt_coefficient_mu 0.592
_exptl_absorpt_correction_T_max 0.9682
_exptl_absorpt_correction_T_min 0.9183
_exptl_absorpt_correction_type multi-scan
_exptl_absorpt_process_details 'Bruker SADABS 2008/1'
_exptl_crystal_colour black
_exptl_crystal_density_diffrn 1.451
_exptl_crystal_density_method 'not measured'
_exptl_crystal_description 'opaque block'
_exptl_crystal_F_000 2504
_exptl_crystal_size_max 0.10
_exptl_crystal_size_mid 0.02
_exptl_crystal_size_min 0.02
_refine_diff_density_max 0.432
_refine_diff_density_min -0.410
_refine_diff_density_rms 0.078
_refine_ls_extinction_method none
_refine_ls_goodness_of_fit_ref 1.185
_refine_ls_hydrogen_treatment constr
_refine_ls_matrix_type full
_refine_ls_number_parameters 387
_refine_ls_number_reflns 5609
_refine_ls_number_restraints 0
_refine_ls_restrained_S_all 1.185
_refine_ls_R_factor_all 0.0920
_refine_ls_R_factor_gt 0.0396
_refine_ls_shift/su_max 0.001
_refine_ls_shift/su_mean 0.000
_refine_ls_structure_factor_coef Fsqd
_refine_ls_weighting_details 'calc w=1/[\s^2^(Fo^2^)+(0.0296P)^2^+8.9848P] where P=(Fo^2^+2Fc^2^)/3'
_refine_ls_weighting_scheme calc
_refine_ls_wR_factor_gt 0.0850
_refine_ls_wR_factor_ref 0.1208
_reflns_number_gt 3654
_reflns_number_total 5609
_reflns_threshold_expression >2sigma(I)
_cod_data_source_file ic8020172_si_002_4.cif
_cod_data_source_block 5
_cod_depositor_comments
;
The following automatic conversions were performed:
'_symmetry_cell_setting' value 'Orthorhombic' changed to 'orthorhombic'
according to '/home/saulius/struct/CIF-dictionaries/cif_core.dic'
dictionary named 'cif_core.dic' version 2.4.1 from
2010-06-29.

'_exptl_absorpt_correction_type' value 'Multi-Scan' changed
to 'multi-scan' according to
'/home/saulius/struct/CIF-dictionaries/cif_core.dic' dictionary named
'cif_core.dic' version 2.4.1 from 2010-06-29.

Automatic conversion script
Id: cif_fix_enum 1527 2010-12-29 10:47:43Z saulius 
;
_cod_database_code 4301801

loop_
_symmetry_equiv_pos_as_xyz
'x, y, z'
'-x+1/2, -y, z+1/2'
'-x, y+1/2, -z+1/2'
'x+1/2, -y+1/2, -z'
'-x, -y, -z'
'x-1/2, y, -z-1/2'
'x, -y-1/2, z-1/2'
'-x-1/2, y-1/2, z'

loop_
_atom_site_label
_atom_site_type_symbol
_atom_site_fract_x
_atom_site_fract_y
_atom_site_fract_z
_atom_site_U_iso_or_equiv
_atom_site_adp_type
_atom_site_occupancy
_atom_site_symmetry_multiplicity
_atom_site_calc_flag
_atom_site_refinement_flags
_atom_site_disorder_assembly
_atom_site_disorder_group
Fe1 Fe 0.44838(4) 0.12222(2) 0.322659(15) 0.01571(12) Uani 1 1 d . . .
N1 N 0.5515(3) 0.16992(11) 0.36944(9) 0.0157(5) Uani 1 1 d . . .
C1 C 0.5475(3) 0.16423(14) 0.42009(11) 0.0175(6) Uani 1 1 d . . .
N2 N 0.3482(2) 0.07852(11) 0.37256(9) 0.0166(5) Uani 1 1 d . . .
C2 C 0.4511(3) 0.12806(14) 0.44477(10) 0.0183(6) Uani 1 1 d . . .
H2A H 0.4509 0.1304 0.4798 0.022 Uiso 1 1 calc R . .
N3 N 0.3549(2) 0.07592(12) 0.27202(9) 0.0168(5) Uani 1 1 d . . .
C3 C 0.3546(3) 0.08864(14) 0.42281(11) 0.0182(6) Uani 1 1 d . . .
N4 N 0.5403(3) 0.16329(12) 0.26910(9) 0.0168(5) Uani 1 1 d . . .
C4 C 0.2392(3) 0.05314(15) 0.44898(11) 0.0189(7) Uani 1 1 d . . .
C5 C 0.2096(3) -0.00185(15) 0.41148(11) 0.0193(7) Uani 1 1 d . . .
C6 C 0.2571(3) 0.02997(14) 0.36363(11) 0.0175(6) Uani 1 1 d . . .
N7 N 0.2141(2) 0.00691(12) 0.32124(9) 0.0181(5) Uani 1 1 d . . .
C8 C 0.2579(3) 0.02962(14) 0.27736(11) 0.0176(6) Uani 1 1 d . . .
C9 C 0.1981(3) 0.00057(14) 0.23385(11) 0.0183(6) Uani 1 1 d . . .
C10 C 0.0958(3) -0.04701(15) 0.23618(12) 0.0224(7) Uani 1 1 d . . .
H10A H 0.0586 -0.0591 0.2672 0.027 Uiso 1 1 calc R . .
C11 C 0.0492(3) -0.07618(16) 0.19400(12) 0.0248(7) Uani 1 1 d . . .
H11A H -0.0195 -0.1086 0.1958 0.030 Uiso 1 1 calc R . .
C12 C 0.1037(3) -0.05785(16) 0.14809(13) 0.0261(8) Uani 1 1 d . . .
H12A H 0.0736 -0.0793 0.1190 0.031 Uiso 1 1 calc R . .
C13 C 0.1994(3) -0.00962(16) 0.14447(12) 0.0256(7) Uani 1 1 d . . .
H13A H 0.2323 0.0034 0.1130 0.031 Uiso 1 1 calc R . .
C14 C 0.2489(3) 0.02064(15) 0.18747(11) 0.0200(7) Uani 1 1 d . . .
N15 N 0.3476(3) 0.06765(12) 0.18315(9) 0.0210(6) Uani 1 1 d . . .
C16 C 0.3932(3) 0.09154(14) 0.22421(11) 0.0169(6) Uani 1 1 d . . .
C17 C 0.5020(3) 0.14182(15) 0.22242(11) 0.0184(6) Uani 1 1 d . . .
N18 N 0.5489(3) 0.16067(12) 0.18017(9) 0.0198(5) Uani 1 1 d . . .
C19 C 0.6456(3) 0.20940(14) 0.18123(12) 0.0188(6) Uani 1 1 d . . .
C20 C 0.6970(3) 0.23366(15) 0.13625(11) 0.0202(7) Uani 1 1 d . . .
H20A H 0.6681 0.2151 0.1059 0.024 Uiso 1 1 calc R . .
C21 C 0.7879(3) 0.28359(15) 0.13616(12) 0.0234(7) Uani 1 1 d . . .
H21A H 0.8198 0.3005 0.1057 0.028 Uiso 1 1 calc R . .
C22 C 0.8350(3) 0.31032(16) 0.18080(12) 0.0262(7) Uani 1 1 d . . .
H22A H 0.8996 0.3447 0.1804 0.031 Uiso 1 1 calc R . .
C23 C 0.7875(3) 0.28671(15) 0.22492(12) 0.0236(7) Uani 1 1 d . . .
H23A H 0.8196 0.3048 0.2550 0.028 Uiso 1 1 calc R . .
C24 C 0.6919(3) 0.23599(14) 0.22593(11) 0.0182(7) Uani 1 1 d . . .
C25 C 0.6366(3) 0.21043(14) 0.27106(11) 0.0184(6) Uani 1 1 d . . .
N26 N 0.6855(3) 0.23522(12) 0.31358(9) 0.0191(6) Uani 1 1 d . . .
C27 C 0.6467(3) 0.21572(14) 0.35746(11) 0.0164(6) Uani 1 1 d . . .
C28 C 0.7062(3) 0.24883(15) 0.40270(11) 0.0187(7) Uani 1 1 d . . .
C29 C 0.6698(3) 0.19792(14) 0.44327(11) 0.0181(6) Uani 1 1 d . . .
C30 C 0.2760(3) 0.03041(15) 0.50119(11) 0.0214(7) Uani 1 1 d . . .
H30A H 0.3603 0.0048 0.5000 0.032 Uiso 1 1 calc R . .
H30B H 0.2013 0.0038 0.5144 0.032 Uiso 1 1 calc R . .
H30C H 0.2898 0.0681 0.5226 0.032 Uiso 1 1 calc R . .
C31 C 0.1164(3) 0.09895(15) 0.45245(12) 0.0226(7) Uani 1 1 d . . .
H31A H 0.1426 0.1378 0.4709 0.034 Uiso 1 1 calc R . .
H31B H 0.0409 0.0771 0.4695 0.034 Uiso 1 1 calc R . .
H31C H 0.0871 0.1113 0.4192 0.034 Uiso 1 1 calc R . .
C32 C 0.3028(4) -0.06027(15) 0.42022(12) 0.0270(8) Uani 1 1 d . . .
H32A H 0.3046 -0.0873 0.3905 0.040 Uiso 1 1 calc R . .
H32B H 0.2677 -0.0856 0.4481 0.040 Uiso 1 1 calc R . .
H32C H 0.3957 -0.0453 0.4277 0.040 Uiso 1 1 calc R . .
C33 C 0.0614(4) -0.02481(17) 0.40836(12) 0.0276(8) Uani 1 1 d . . .
H33A H 0.0029 0.0111 0.3979 0.041 Uiso 1 1 calc R . .
H33B H 0.0316 -0.0402 0.4409 0.041 Uiso 1 1 calc R . .
H33C H 0.0546 -0.0601 0.3844 0.041 Uiso 1 1 calc R . .
C34 C 0.8581(3) 0.26341(16) 0.39711(12) 0.0241(7) Uani 1 1 d . . .
H34A H 0.9072 0.2236 0.3887 0.036 Uiso 1 1 calc R . .
H34B H 0.8938 0.2807 0.4283 0.036 Uiso 1 1 calc R . .
H34C H 0.8712 0.2954 0.3708 0.036 Uiso 1 1 calc R . .
C35 C 0.6293(4) 0.31266(15) 0.41007(12) 0.0248(7) Uani 1 1 d . . .
H35A H 0.6366 0.3389 0.3800 0.037 Uiso 1 1 calc R . .
H35B H 0.6695 0.3363 0.4379 0.037 Uiso 1 1 calc R . .
H35C H 0.5327 0.3037 0.4170 0.037 Uiso 1 1 calc R . .
C36 C 0.7835(3) 0.14679(15) 0.44761(12) 0.0233(7) Uani 1 1 d . . .
H36A H 0.7504 0.1102 0.4673 0.035 Uiso 1 1 calc R . .
H36B H 0.8637 0.1659 0.4637 0.035 Uiso 1 1 calc R . .
H36C H 0.8090 0.1316 0.4146 0.035 Uiso 1 1 calc R . .
C37 C 0.6425(3) 0.22569(15) 0.49461(11) 0.0226(7) Uani 1 1 d . . .
H37A H 0.5608 0.2532 0.4935 0.034 Uiso 1 1 calc R . .
H37B H 0.7214 0.2515 0.5052 0.034 Uiso 1 1 calc R . .
H37C H 0.6278 0.1902 0.5180 0.034 Uiso 1 1 calc R . .

loop_
_atom_site_aniso_label
_atom_site_aniso_U_11
_atom_site_aniso_U_22
_atom_site_aniso_U_33
_atom_site_aniso_U_23
_atom_site_aniso_U_13
_atom_site_aniso_U_12
Fe1 0.0159(2) 0.0178(2) 0.0134(2) -0.00012(18) 0.00035(19) -0.00222(18)
N1 0.0161(12) 0.0166(12) 0.0144(12) -0.0002(10) 0.0011(11) -0.0002(11)
C1 0.0180(15) 0.0193(15) 0.0153(14) -0.0011(12) 0.0008(13) 0.0010(13)
N2 0.0181(13) 0.0156(12) 0.0161(13) -0.0006(10) 0.0014(11) -0.0007(11)
C2 0.0192(14) 0.0213(15) 0.0143(14) -0.0009(12) 0.0016(13) 0.0016(14)
N3 0.0149(12) 0.0188(13) 0.0167(13) 0.0004(10) 0.0012(11) -0.0018(11)
C3 0.0213(16) 0.0184(15) 0.0148(15) 0.0017(12) 0.0020(13) 0.0008(13)
N4 0.0163(13) 0.0182(12) 0.0158(12) 0.0006(10) -0.0019(11) -0.0018(11)
C4 0.0186(15) 0.0203(15) 0.0179(16) 0.0000(13) 0.0014(13) -0.0012(13)
C5 0.0221(16) 0.0195(15) 0.0163(15) 0.0000(12) 0.0044(13) -0.0024(13)
C6 0.0156(15) 0.0179(15) 0.0189(16) -0.0001(13) 0.0020(12) 0.0011(12)
N7 0.0169(12) 0.0200(13) 0.0173(13) -0.0010(11) 0.0010(11) -0.0014(10)
C8 0.0164(15) 0.0168(14) 0.0197(16) 0.0007(13) 0.0003(13) 0.0012(12)
C9 0.0160(15) 0.0194(15) 0.0195(15) 0.0007(12) -0.0017(13) 0.0015(13)
C10 0.0217(17) 0.0243(17) 0.0211(17) 0.0025(13) -0.0019(13) -0.0018(14)
C11 0.0228(16) 0.0238(16) 0.0277(17) 0.0011(13) -0.0053(15) -0.0032(15)
C12 0.0261(18) 0.0278(18) 0.0246(18) -0.0035(14) -0.0088(15) -0.0025(15)
C13 0.0251(18) 0.0322(19) 0.0196(16) -0.0005(14) -0.0041(14) -0.0036(15)
C14 0.0182(16) 0.0241(16) 0.0177(16) -0.0001(13) -0.0021(12) 0.0006(13)
N15 0.0201(13) 0.0249(14) 0.0180(14) 0.0002(11) -0.0021(11) -0.0039(11)
C16 0.0202(15) 0.0173(15) 0.0132(15) 0.0014(12) -0.0003(13) -0.0002(12)
C17 0.0167(14) 0.0230(16) 0.0155(15) 0.0006(13) -0.0014(12) 0.0008(13)
N18 0.0177(12) 0.0249(13) 0.0167(13) 0.0005(11) 0.0016(12) -0.0020(11)
C19 0.0167(15) 0.0190(15) 0.0205(16) 0.0008(13) 0.0002(13) -0.0001(12)
C20 0.0219(16) 0.0222(16) 0.0165(16) -0.0001(13) 0.0021(13) -0.0016(13)
C21 0.0226(17) 0.0259(17) 0.0218(17) 0.0062(14) 0.0042(14) -0.0009(14)
C22 0.0269(17) 0.0251(16) 0.0265(18) 0.0012(15) 0.0033(15) -0.0077(14)
C23 0.0264(18) 0.0249(17) 0.0194(16) 0.0004(13) -0.0007(14) -0.0073(14)
C24 0.0160(15) 0.0195(16) 0.0191(16) 0.0006(12) -0.0009(13) 0.0016(12)
C25 0.0149(15) 0.0201(16) 0.0201(16) 0.0011(13) 0.0004(13) -0.0015(12)
N26 0.0184(13) 0.0223(14) 0.0167(14) 0.0011(11) -0.0016(11) -0.0023(11)
C27 0.0152(15) 0.0153(14) 0.0187(15) -0.0018(12) -0.0026(12) 0.0008(12)
C28 0.0178(15) 0.0227(16) 0.0155(15) -0.0006(12) -0.0025(13) -0.0007(13)
C29 0.0178(15) 0.0199(15) 0.0167(15) -0.0025(12) -0.0006(12) -0.0010(13)
C30 0.0244(17) 0.0231(16) 0.0169(15) 0.0022(13) 0.0027(13) -0.0023(14)
C31 0.0217(16) 0.0250(17) 0.0211(16) 0.0027(13) 0.0033(14) 0.0011(14)
C32 0.039(2) 0.0210(16) 0.0209(17) -0.0012(13) 0.0065(15) 0.0016(15)
C33 0.0278(18) 0.0339(18) 0.0212(17) -0.0029(14) 0.0061(15) -0.0100(16)
C34 0.0185(16) 0.0319(18) 0.0219(17) 0.0005(14) -0.0020(14) -0.0056(14)
C35 0.0286(18) 0.0212(16) 0.0246(18) -0.0015(14) -0.0052(14) 0.0012(14)
C36 0.0224(17) 0.0225(16) 0.0250(17) -0.0007(13) -0.0018(14) 0.0015(14)
C37 0.0253(17) 0.0263(17) 0.0163(16) -0.0044(13) -0.0011(14) -0.0024(14)

loop_
_atom_type_symbol
_atom_type_description
_atom_type_scat_dispersion_real
_atom_type_scat_dispersion_imag
_atom_type_scat_source
C C 0.0033 0.0016 'International Tables Vol C Tables 4.2.6.8 and 6.1.1.4'
H H 0.0000 0.0000 'International Tables Vol C Tables 4.2.6.8 and 6.1.1.4'
N N 0.0061 0.0033 'International Tables Vol C Tables 4.2.6.8 and 6.1.1.4'
Fe Fe 0.3463 0.8444 'International Tables Vol C Tables 4.2.6.8 and 6.1.1.4'

loop_
_geom_angle_atom_site_label_1
_geom_angle_atom_site_label_2
_geom_angle_atom_site_label_3
_geom_angle
_geom_angle_site_symmetry_1
_geom_angle_site_symmetry_3
_geom_angle_publ_flag
N1 Fe1 N2 92.63(10) . . ?
N1 Fe1 N4 91.51(10) . . ?
N2 Fe1 N4 175.83(11) . . ?
N1 Fe1 N3 175.69(11) . . ?
N2 Fe1 N3 91.50(10) . . ?
N4 Fe1 N3 84.38(10) . . ?
C27 N1 C1 108.3(2) . . ?
C27 N1 Fe1 124.3(2) . . ?
C1 N1 Fe1 127.3(2) . . ?
C2 C1 N1 123.3(3) . . ?
C2 C1 C29 126.0(3) . . ?
N1 C1 C29 110.5(3) . . ?
C6 N2 C3 108.5(2) . . ?
C6 N2 Fe1 124.1(2) . . ?
C3 N2 Fe1 127.4(2) . . ?
C1 C2 C3 125.4(3) . . ?
C8 N3 C16 117.0(3) . . ?
C8 N3 Fe1 127.8(2) . . ?
C16 N3 Fe1 115.2(2) . . ?
N2 C3 C2 123.1(3) . . ?
N2 C3 C4 110.7(3) . . ?
C2 C3 C4 126.2(3) . . ?
C25 N4 C17 116.9(3) . . ?
C25 N4 Fe1 128.1(2) . . ?
C17 N4 Fe1 115.0(2) . . ?
C3 C4 C31 108.1(2) . . ?
C3 C4 C30 113.9(3) . . ?
C31 C4 C30 108.4(3) . . ?
C3 C4 C5 100.8(2) . . ?
C31 C4 C5 110.3(3) . . ?
C30 C4 C5 115.0(2) . . ?
C33 C5 C6 112.1(3) . . ?
C33 C5 C32 109.1(3) . . ?
C6 C5 C32 106.9(2) . . ?
C33 C5 C4 116.2(3) . . ?
C6 C5 C4 100.5(2) . . ?
C32 C5 C4 111.5(3) . . ?
N7 C6 N2 129.2(3) . . ?
N7 C6 C5 119.2(3) . . ?
N2 C6 C5 111.5(3) . . ?
C6 N7 C8 122.9(3) . . ?
N7 C8 N3 124.2(3) . . ?
N7 C8 C9 116.5(3) . . ?
N3 C8 C9 119.3(3) . . ?
C10 C9 C14 119.7(3) . . ?
C10 C9 C8 122.8(3) . . ?
C14 C9 C8 117.4(3) . . ?
C11 C10 C9 120.5(3) . . ?
C10 C11 C12 119.6(3) . . ?
C13 C12 C11 121.2(3) . . ?
C12 C13 C14 119.9(3) . . ?
N15 C14 C13 119.0(3) . . ?
N15 C14 C9 122.0(3) . . ?
C13 C14 C9 118.9(3) . . ?
C16 N15 C14 116.0(3) . . ?
N15 C16 N3 128.3(3) . . ?
N15 C16 C17 119.0(3) . . ?
N3 C16 C17 112.7(3) . . ?
N18 C17 N4 127.8(3) . . ?
N18 C17 C16 119.5(3) . . ?
N4 C17 C16 112.7(3) . . ?
C17 N18 C19 116.4(3) . . ?
N18 C19 C24 121.6(3) . . ?
N18 C19 C20 119.0(3) . . ?
C24 C19 C20 119.4(3) . . ?
C21 C20 C19 120.2(3) . . ?
C20 C21 C22 120.6(3) . . ?
C23 C22 C21 119.9(3) . . ?
C22 C23 C24 120.5(3) . . ?
C23 C24 C19 119.3(3) . . ?
C23 C24 C25 122.8(3) . . ?
C19 C24 C25 117.9(3) . . ?
N26 C25 N4 123.5(3) . . ?
N26 C25 C24 117.0(3) . . ?
N4 C25 C24 119.5(3) . . ?
C27 N26 C25 123.7(3) . . ?
N26 C27 N1 128.7(3) . . ?
N26 C27 C28 118.8(3) . . ?
N1 C27 C28 112.4(3) . . ?
C27 C28 C34 112.5(3) . . ?
C27 C28 C35 107.8(2) . . ?
C34 C28 C35 108.7(3) . . ?
C27 C28 C29 100.2(2) . . ?
C34 C28 C29 115.1(3) . . ?
C35 C28 C29 112.2(3) . . ?
C1 C29 C37 114.3(3) . . ?
C1 C29 C36 106.5(2) . . ?
C37 C29 C36 108.4(3) . . ?
C1 C29 C28 101.4(2) . . ?
C37 C29 C28 115.2(2) . . ?
C36 C29 C28 110.7(3) . . ?

loop_
_geom_bond_atom_site_label_1
_geom_bond_atom_site_label_2
_geom_bond_distance
_geom_bond_site_symmetry_2
_geom_bond_publ_flag
Fe1 N1 1.895(2) . ?
Fe1 N2 1.898(2) . ?
Fe1 N4 1.906(2) . ?
Fe1 N3 1.906(2) . ?
N1 C27 1.366(4) . ?
N1 C1 1.378(4) . ?
C1 C2 1.376(4) . ?
C1 C29 1.519(4) . ?
N2 C6 1.363(4) . ?
N2 C3 1.378(4) . ?
C2 C3 1.381(4) . ?
N3 C8 1.355(4) . ?
N3 C16 1.386(4) . ?
C3 C4 1.521(4) . ?
N4 C25 1.356(4) . ?
N4 C17 1.391(4) . ?
C4 C31 1.532(4) . ?
C4 C30 1.533(4) . ?
C4 C5 1.552(4) . ?
C5 C33 1.525(4) . ?
C5 C6 1.526(4) . ?
C5 C32 1.531(4) . ?
C6 N7 1.312(4) . ?
N7 C8 1.348(4) . ?
C8 C9 1.446(4) . ?
C9 C10 1.404(4) . ?
C9 C14 1.413(4) . ?
C10 C11 1.370(4) . ?
C11 C12 1.405(5) . ?
C12 C13 1.371(5) . ?
C13 C14 1.408(4) . ?
C14 N15 1.374(4) . ?
N15 C16 1.296(4) . ?
C16 C17 1.487(4) . ?
C17 N18 1.293(4) . ?
N18 C19 1.381(4) . ?
C19 C24 1.405(4) . ?
C19 C20 1.410(4) . ?
C20 C21 1.362(4) . ?
C21 C22 1.407(5) . ?
C22 C23 1.372(4) . ?
C23 C24 1.405(4) . ?
C24 C25 1.437(4) . ?
C25 N26 1.348(4) . ?
N26 C27 1.311(4) . ?
C27 C28 1.519(4) . ?
C28 C34 1.522(4) . ?
C28 C35 1.532(4) . ?
C28 C29 1.563(4) . ?
C29 C37 1.528(4) . ?
C29 C36 1.538(4) . ?
